data_1529223
loop_
_publ_author_name
'N.N. Golovnev'
'M.S. Molokeev'
'M.Yu. Belash'

_publ_section_title
;
 Crystal structure of potassium 2-thiobarbiturate
;
_journal_issue 3
_journal_name_full 'Journal of Structural Chemistry'
_journal_page_first 566
_journal_paper_doi 10.1134/S0022476613030141
_journal_volume 54
_journal_year 2013
_chemical_formula_moiety 'C4 H3 K N2 O2 S'
_chemical_formula_sum 'C4 H3 K N2 O2 S'
_chemical_formula_weight 182.24
_chemical_name_common 'Potassium 2-thiobarbiturate'
_chemical_name_systematic
; 
 ? 
;
_space_group_IT_number 13
_symmetry_cell_setting monoclinic
_symmetry_space_group_name_Hall '-P 2yc'
_symmetry_space_group_name_H-M 'P 1 2/c 1'
_atom_sites_solution_hydrogens geom
_atom_sites_solution_primary direct
_atom_sites_solution_secondary difmap
_audit_creation_method SHELXL-97
_cell_angle_alpha 90.00
_cell_angle_beta 97.448(4)
_cell_angle_gamma 90.00
_cell_formula_units_Z 4
_cell_length_a 11.2317(17)
_cell_length_b 3.8687(6)
_cell_length_c 14.557(2)
_cell_measurement_temperature 296(2)
_cell_volume 627.20(16)
_computing_structure_refinement 'SHELXL-97 (Sheldrick, 2008)'
_computing_structure_solution 'SHELXS-97 (Sheldrick, 2008)'
_diffrn_ambient_temperature 296(2)
_diffrn_measured_fraction_theta_full 1.000
_diffrn_measured_fraction_theta_max 0.998
_diffrn_radiation_monochromator graphite
_diffrn_radiation_source 'fine-focus sealed tube'
_diffrn_radiation_type MoK\a
_diffrn_radiation_wavelength 0.71073
_diffrn_reflns_av_R_equivalents 0.0696
_diffrn_reflns_av_sigmaI/netI 0.0601
_diffrn_reflns_limit_h_max 16
_diffrn_reflns_limit_h_min -15
_diffrn_reflns_limit_k_max 5
_diffrn_reflns_limit_k_min -5
_diffrn_reflns_limit_l_max 20
_diffrn_reflns_limit_l_min -20
_diffrn_reflns_number 8110
_diffrn_reflns_theta_full 25.00
_diffrn_reflns_theta_max 30.51
_diffrn_reflns_theta_min 1.83
_exptl_absorpt_coefficient_mu 1.106
_exptl_absorpt_correction_T_max 0.7461
_exptl_absorpt_correction_T_min 0.6379
_exptl_absorpt_correction_type multi-scan
_exptl_absorpt_process_details
;
SADABS-2004/1. Bruker AXS Inc., Madison,
Wisconsin, USA, 2004'
;
_exptl_crystal_colour colourless
_exptl_crystal_density_diffrn 1.930
_exptl_crystal_density_method 'not measured'
_exptl_crystal_description block
_exptl_crystal_F_000 368
_exptl_crystal_size_max 0.2
_exptl_crystal_size_mid 0.2
_exptl_crystal_size_min 0.05
_refine_diff_density_max 0.328
_refine_diff_density_min -0.382
_refine_diff_density_rms 0.086
_refine_ls_extinction_method none
_refine_ls_goodness_of_fit_ref 1.002
_refine_ls_hydrogen_treatment constr
_refine_ls_matrix_type full
_refine_ls_number_parameters 95
_refine_ls_number_reflns 1919
_refine_ls_number_restraints 0
_refine_ls_restrained_S_all 1.002
_refine_ls_R_factor_all 0.0813
_refine_ls_R_factor_gt 0.0402
_refine_ls_shift/su_max 0.006
_refine_ls_shift/su_mean 0.002
_refine_ls_structure_factor_coef Fsqd
_refine_ls_weighting_details 'calc w=1/[\s^2^(Fo^2^)+(0.0387P)^2^+0.0000P] where P=(Fo^2^+2Fc^2^)/3'
_refine_ls_weighting_scheme calc
_refine_ls_wR_factor_gt 0.0791
_refine_ls_wR_factor_ref 0.0939
_reflns_number_gt 1255
_reflns_number_total 1919
_reflns_threshold_expression >2sigma(I)
_cod_data_source_file KHTBA.cif
_cod_data_source_block KC4H3N2O2S
_cod_original_cell_volume 627.18(17)
_cod_original_sg_symbol_H-M P2/c
_cod_database_code 1529223
_cod_database_fobs_code 1529223

loop_
_symmetry_equiv_pos_as_xyz
'x, y, z'
'-x, y, -z+1/2'
'-x, -y, -z'
'x, -y, z-1/2'

loop_
_atom_site_label
_atom_site_type_symbol
_atom_site_fract_x
_atom_site_fract_y
_atom_site_fract_z
_atom_site_U_iso_or_equiv
_atom_site_adp_type
_atom_site_occupancy
_atom_site_symmetry_multiplicity
_atom_site_calc_flag
_atom_site_refinement_flags
_atom_site_disorder_assembly
_atom_site_disorder_group
K1 K 0.5000 0.9534(2) 0.2500 0.0272(2) Uani 1 2 d S . .
K2 K 1.0000 0.4013(2) 0.2500 0.0329(2) Uani 1 2 d S . .
S S 0.75534(6) 0.99718(17) 0.66947(4) 0.02507(16) Uani 1 1 d . . .
N1 N 0.84618(17) 0.8832(5) 0.51344(14) 0.0224(5) Uani 1 1 d . . .
H1 H 0.9095 0.9804 0.5416 0.021(7) Uiso 1 1 calc R . .
N3 N 0.65325(18) 0.6933(5) 0.51473(14) 0.0215(4) Uani 1 1 d . . .
H3 H 0.5914 0.6691 0.5433 0.039(9) Uiso 1 1 calc R . .
O1 O 0.54742(15) 0.4347(5) 0.38925(12) 0.0267(4) Uani 1 1 d . . .
O2 O 0.94528(16) 0.8299(5) 0.38756(12) 0.0325(5) Uani 1 1 d . . .
C2 C 0.7507(2) 0.8482(6) 0.56065(16) 0.0194(5) Uani 1 1 d . . .
C4 C 0.6454(2) 0.5690(6) 0.42407(16) 0.0197(5) Uani 1 1 d . . .
C5 C 0.7465(2) 0.6113(6) 0.37882(16) 0.0223(5) Uani 1 1 d . . .
H5 H 0.7452 0.5299 0.3186 0.018(6) Uiso 1 1 calc R . .
C6 C 0.8495(2) 0.7730(6) 0.42213(17) 0.0232(5) Uani 1 1 d . . .

loop_
_atom_site_aniso_label
_atom_site_aniso_U_11
_atom_site_aniso_U_22
_atom_site_aniso_U_33
_atom_site_aniso_U_23
_atom_site_aniso_U_13
_atom_site_aniso_U_12
K1 0.0292(4) 0.0280(4) 0.0244(4) 0.000 0.0039(3) 0.000
K2 0.0313(5) 0.0359(5) 0.0324(5) 0.000 0.0072(4) 0.000
S 0.0247(3) 0.0319(3) 0.0190(3) -0.0057(3) 0.0044(2) -0.0020(3)
N1 0.0166(10) 0.0305(11) 0.0200(10) -0.0052(9) 0.0017(8) -0.0065(9)
N3 0.0187(10) 0.0286(11) 0.0181(10) -0.0007(8) 0.0053(8) -0.0036(9)
O1 0.0209(9) 0.0362(11) 0.0228(9) -0.0052(8) 0.0022(7) -0.0095(8)
O2 0.0217(9) 0.0511(12) 0.0267(10) -0.0105(9) 0.0106(8) -0.0116(9)
C2 0.0197(12) 0.0217(12) 0.0171(11) 0.0022(9) 0.0037(9) 0.0007(10)
C4 0.0203(12) 0.0190(12) 0.0193(12) 0.0014(9) 0.0003(9) -0.0006(10)
C5 0.0219(12) 0.0274(13) 0.0182(12) -0.0033(10) 0.0047(9) -0.0022(11)
C6 0.0220(13) 0.0272(13) 0.0204(13) -0.0020(10) 0.0030(10) -0.0023(11)

loop_
_atom_type_symbol
_atom_type_description
_atom_type_scat_dispersion_real
_atom_type_scat_dispersion_imag
_atom_type_scat_source
C C 0.0033 0.0016 'International Tables Vol C Tables 4.2.6.8 and 6.1.1.4'
H H 0.0000 0.0000 'International Tables Vol C Tables 4.2.6.8 and 6.1.1.4'
N N 0.0061 0.0033 'International Tables Vol C Tables 4.2.6.8 and 6.1.1.4'
O O 0.0106 0.0060 'International Tables Vol C Tables 4.2.6.8 and 6.1.1.4'
K K 0.2009 0.2494 'International Tables Vol C Tables 4.2.6.8 and 6.1.1.4'
S S 0.1246 0.1234 'International Tables Vol C Tables 4.2.6.8 and 6.1.1.4'

loop_
_geom_angle_atom_site_label_1
_geom_angle_atom_site_label_2
_geom_angle_atom_site_label_3
_geom_angle
_geom_angle_site_symmetry_1
_geom_angle_site_symmetry_3
O1 K1 O1 94.88(8) 1_565 2_665
O1 K1 O1 177.86(6) 1_565 2_655
O1 K1 O1 87.26(5) 2_665 2_655
O1 K1 O1 87.25(5) 1_565 .
O1 K1 O1 177.86(6) 2_665 .
O1 K1 O1 90.61(7) 2_655 .
O1 K1 C4 72.60(6) 1_565 .
O1 K1 C4 158.14(6) 2_665 .
O1 K1 C4 105.37(6) 2_655 .
O1 K1 C4 23.19(5) . .
O1 K1 C4 158.14(6) 1_565 2_655
O1 K1 C4 72.60(6) 2_665 2_655
O1 K1 C4 23.19(5) 2_655 2_655
O1 K1 C4 105.37(6) . 2_655
C4 K1 C4 124.57(9) . 2_655
O1 K1 S 97.51(4) 1_565 4_575
O1 K1 S 77.86(4) 2_665 4_575
O1 K1 S 82.93(4) 2_655 4_575
O1 K1 S 101.89(4) . 4_575
C4 K1 S 85.94(4) . 4_575
C4 K1 S 97.22(4) 2_655 4_575
O1 K1 S 77.86(4) 1_565 3_676
O1 K1 S 97.51(4) 2_665 3_676
O1 K1 S 101.89(4) 2_655 3_676
O1 K1 S 82.93(4) . 3_676
C4 K1 S 97.22(4) . 3_676
C4 K1 S 85.94(4) 2_655 3_676
S K1 S 173.24(4) 4_575 3_676
O1 K1 C5 77.97(6) 1_565 .
O1 K1 C5 137.26(6) 2_665 .
O1 K1 C5 100.46(6) 2_655 .
O1 K1 C5 43.25(5) . .
C4 K1 C5 24.13(6) . .
C4 K1 C5 123.43(6) 2_655 .
S K1 C5 61.80(4) 4_575 .
S K1 C5 121.22(4) 3_676 .
O1 K1 C5 137.26(6) 1_565 2_655
O1 K1 C5 77.97(6) 2_665 2_655
O1 K1 C5 43.24(5) 2_655 2_655
O1 K1 C5 100.46(6) . 2_655
C4 K1 C5 123.43(6) . 2_655
C4 K1 C5 24.13(6) 2_655 2_655
S K1 C5 121.22(4) 4_575 2_655
S K1 C5 61.80(4) 3_676 2_655
C5 K1 C5 134.24(9) . 2_655
O1 K1 K1 47.44(4) 1_565 1_565
O1 K1 K1 47.44(4) 2_665 1_565
O1 K1 K1 134.70(4) 2_655 1_565
O1 K1 K1 134.70(4) . 1_565
C4 K1 K1 117.71(4) . 1_565
C4 K1 K1 117.71(4) 2_655 1_565
S K1 K1 86.621(19) 4_575 1_565
S K1 K1 86.621(19) 3_676 1_565
C5 K1 K1 112.88(4) . 1_565
C5 K1 K1 112.88(4) 2_655 1_565
O1 K1 K1 132.56(4) 1_565 1_545
O1 K1 K1 132.56(4) 2_665 1_545
O1 K1 K1 45.30(4) 2_655 1_545
O1 K1 K1 45.30(4) . 1_545
C4 K1 K1 62.29(4) . 1_545
C4 K1 K1 62.29(4) 2_655 1_545
S K1 K1 93.379(19) 4_575 1_545
S K1 K1 93.379(19) 3_676 1_545
C5 K1 K1 67.12(4) . 1_545
C5 K1 K1 67.12(4) 2_655 1_545
K1 K1 K1 180.0 1_565 1_545
O2 K2 O2 105.21(9) . 2_755
O2 K2 O2 171.86(7) . 2_745
O2 K2 O2 82.93(5) 2_755 2_745
O2 K2 O2 82.93(5) . 1_545
O2 K2 O2 171.86(6) 2_755 1_545
O2 K2 O2 88.93(7) 2_745 1_545
O2 K2 S 107.08(4) . 4_565
O2 K2 S 106.56(4) 2_755 4_565
O2 K2 S 69.88(4) 2_745 4_565
O2 K2 S 70.35(4) 1_545 4_565
O2 K2 S 106.56(4) . 3_766
O2 K2 S 107.08(4) 2_755 3_766
O2 K2 S 70.35(4) 2_745 3_766
O2 K2 S 69.88(4) 1_545 3_766
S K2 S 123.09(4) 4_565 3_766
O2 K2 C6 116.75(6) . 2_755
O2 K2 C6 18.56(5) 2_755 2_755
O2 K2 C6 71.11(5) 2_745 2_755
O2 K2 C6 155.36(5) 1_545 2_755
S K2 C6 113.69(4) 4_565 2_755
S K2 C6 89.36(4) 3_766 2_755
O2 K2 C6 18.56(5) . .
O2 K2 C6 116.75(6) 2_755 .
O2 K2 C6 155.36(6) 2_745 .
O2 K2 C6 71.11(5) 1_545 .
S K2 C6 89.36(4) 4_565 .
S K2 C6 113.69(4) 3_766 .
C6 K2 C6 131.59(8) 2_755 .
O2 K2 S 67.14(4) . 3_776
O2 K2 S 67.62(5) 2_755 3_776
O2 K2 S 117.08(4) 2_745 3_776
O2 K2 S 116.65(4) 1_545 3_776
S K2 S 169.17(3) 4_565 3_776
S K2 S 67.746(17) 3_766 3_776
C6 K2 S 63.81(4) 2_755 3_776
C6 K2 S 85.53(4) . 3_776
O2 K2 S 67.62(5) . 4_575
O2 K2 S 67.15(4) 2_755 4_575
O2 K2 S 116.65(4) 2_745 4_575
O2 K2 S 117.08(4) 1_545 4_575
S K2 S 67.746(17) 4_565 4_575
S K2 S 169.17(3) 3_766 4_575
C6 K2 S 85.53(4) 2_755 4_575
C6 K2 S 63.81(4) . 4_575
S K2 S 101.42(3) 3_776 4_575
O2 K2 K2 127.39(4) . 1_545
O2 K2 K2 127.39(4) 2_755 1_545
O2 K2 K2 44.46(4) 2_745 1_545
O2 K2 K2 44.46(4) 1_545 1_545
S K2 K2 61.543(19) 4_565 1_545
S K2 K2 61.543(19) 3_766 1_545
C6 K2 K2 114.21(4) 2_755 1_545
C6 K2 K2 114.20(4) . 1_545
S K2 K2 129.289(16) 3_776 1_545
S K2 K2 129.289(16) 4_575 1_545
O2 K2 K2 52.61(4) . 1_565
O2 K2 K2 52.61(4) 2_755 1_565
O2 K2 K2 135.54(4) 2_745 1_565
O2 K2 K2 135.54(4) 1_545 1_565
S K2 K2 118.457(19) 4_565 1_565
S K2 K2 118.457(19) 3_766 1_565
C6 K2 K2 65.79(4) 2_755 1_565
C6 K2 K2 65.80(4) . 1_565
S K2 K2 50.711(16) 3_776 1_565
S K2 K2 50.711(16) 4_575 1_565
K2 K2 K2 180.0 1_545 1_565
C2 S K2 95.70(9) . 3_766
C2 S K1 116.13(9) . 3_676
K2 S K1 130.30(2) 3_766 3_676
C2 S K2 116.65(9) . 3_776
K2 S K2 67.746(17) 3_766 3_776
K1 S K2 120.49(2) 3_676 3_776
C2 N1 C6 124.9(2) . .
C2 N1 H1 117.6 . .
C6 N1 H1 117.6 . .
C2 N3 C4 124.7(2) . .
C2 N3 H3 117.6 . .
C4 N3 H3 117.6 . .
C4 O1 K1 130.50(15) . 1_545
C4 O1 K1 93.93(14) . .
K1 O1 K1 87.25(5) 1_545 .
C6 O2 K2 118.03(15) . .
C6 O2 K2 129.20(17) . 1_565
K2 O2 K2 82.93(5) . 1_565
N3 C2 N1 116.0(2) . .
N3 C2 S 122.99(18) . .
N1 C2 S 120.97(18) . .
O1 C4 C5 125.4(2) . .
O1 C4 N3 117.8(2) . .
C5 C4 N3 116.8(2) . .
O1 C4 K1 62.88(13) . .
C5 C4 K1 86.26(14) . .
N3 C4 K1 123.50(15) . .
C6 C5 C4 121.2(2) . .
C6 C5 K1 130.05(17) . .
C4 C5 K1 69.60(13) . .
C6 C5 H5 119.4 . .
C4 C5 H5 119.4 . .
K1 C5 H5 72.5 . .
O2 C6 C5 126.7(2) . .
O2 C6 N1 117.0(2) . .
C5 C6 N1 116.3(2) . .
C5 C6 K2 86.63(14) . .
N1 C6 K2 151.31(16) . .

loop_
_geom_bond_atom_site_label_1
_geom_bond_atom_site_label_2
_geom_bond_distance
_geom_bond_site_symmetry_2
_geom_bond_publ_flag
K1 O1 2.7531(18) 1_565 yes
K1 O1 2.7531(18) 2_665 yes
K1 O1 2.8529(19) 2_655 yes
K1 O1 2.8530(19) . yes
K1 S 3.2415(8) 4_575 yes
K1 S 3.2415(8) 3_676 yes
K2 O2 2.7307(19) . yes
K2 O2 2.7307(19) 2_755 yes
K2 O2 3.097(2) 2_745 yes
K2 O2 3.097(2) 1_545 yes
K2 S 3.2352(9) 4_565 yes
K2 S 3.2352(9) 3_766 yes
S C2 1.680(2) . yes
S K2 3.2352(9) 3_766 yes
S K1 3.2415(8) 3_676 yes
N1 C2 1.354(3) . yes
N1 C6 1.401(3) . yes
N1 H1 0.8600 . yes
N3 C2 1.347(3) . yes
N3 C4 1.396(3) . yes
N3 H3 0.8600 . yes
O1 C4 1.262(3) . yes
O1 K1 2.7532(18) 1_545 yes
O2 C6 1.264(3) . yes
O2 K2 3.097(2) 1_565 yes
C4 C5 1.395(3) . yes
C5 C6 1.392(3) . yes
C5 H5 0.9300 . yes

loop_
_geom_hbond_atom_site_label_D
_geom_hbond_atom_site_label_H
_geom_hbond_atom_site_label_A
_geom_hbond_distance_DH
_geom_hbond_distance_HA
_geom_hbond_distance_DA
_geom_hbond_angle_DHA
_geom_hbond_site_symmetry_A
N1 H1 O2 0.86 1.96 2.814(3) 175 3_776
N3 H3 O1 0.86 1.99 2.845(3) 175 3_666
C5 H5 S 0.93 2.85 3.416(2) 120 4_575

loop_
_geom_torsion_atom_site_label_1
_geom_torsion_atom_site_label_2
_geom_torsion_atom_site_label_3
_geom_torsion_atom_site_label_4
_geom_torsion
_geom_torsion_site_symmetry_1
_geom_torsion_site_symmetry_2
_geom_torsion_site_symmetry_3
_geom_torsion_site_symmetry_4
O1 K1 O1 C4 -49.58(16) 1_565 . . .
O1 K1 O1 C4 130.42(16) 2_655 . . .
C4 K1 O1 C4 148.53(12) 2_655 . . .
S K1 O1 C4 47.52(14) 4_575 . . .
S K1 O1 C4 -127.67(14) 3_676 . . .
C5 K1 O1 C4 25.73(13) . . . .
C5 K1 O1 C4 172.79(14) 2_655 . . .
K1 K1 O1 C4 -49.58(16) 1_565 . . .
K1 K1 O1 C4 130.42(16) 1_545 . . .
O1 K1 O1 K1 180.0 1_565 . . 1_545
O1 K1 O1 K1 0.0 2_655 . . 1_545
C4 K1 O1 K1 -130.42(16) . . . 1_545
C4 K1 O1 K1 18.11(6) 2_655 . . 1_545
S K1 O1 K1 -82.90(4) 4_575 . . 1_545
S K1 O1 K1 101.90(4) 3_676 . . 1_545
C5 K1 O1 K1 -104.69(8) . . . 1_545
C5 K1 O1 K1 42.37(6) 2_655 . . 1_545
K1 K1 O1 K1 180.0 1_565 . . 1_545
O2 K2 O2 C6 131.0(2) 2_755 . . .
O2 K2 O2 C6 -49.0(2) 1_545 . . .
S K2 O2 C6 17.8(2) 4_565 . . .
S K2 O2 C6 -115.57(18) 3_766 . . .
C6 K2 O2 C6 146.57(16) 2_755 . . .
S K2 O2 C6 -171.9(2) 3_776 . . .
S K2 O2 C6 74.13(18) 4_575 . . .
K2 K2 O2 C6 -49.0(2) 1_545 . . .
K2 K2 O2 C6 131.0(2) 1_565 . . .
O2 K2 O2 K2 0.0 2_755 . . 1_565
O2 K2 O2 K2 180.0 1_545 . . 1_565
S K2 O2 K2 -113.11(3) 4_565 . . 1_565
S K2 O2 K2 113.48(4) 3_766 . . 1_565
C6 K2 O2 K2 15.61(7) 2_755 . . 1_565
C6 K2 O2 K2 -131.0(2) . . . 1_565
S K2 O2 K2 57.13(3) 3_776 . . 1_565
S K2 O2 K2 -56.82(3) 4_575 . . 1_565
K2 K2 O2 K2 180.0 1_545 . . 1_565
C4 N3 C2 N1 0.3(3) . . . .
C4 N3 C2 S 179.37(19) . . . .
C6 N1 C2 N3 0.4(4) . . . .
C6 N1 C2 S -178.75(19) . . . .
K2 S C2 N3 127.8(2) 3_766 . . .
K1 S C2 N3 -12.9(2) 3_676 . . .
K2 S C2 N3 -164.31(17) 3_776 . . .
K2 S C2 N1 -53.2(2) 3_766 . . .
K1 S C2 N1 166.18(17) 3_676 . . .
K2 S C2 N1 14.7(2) 3_776 . . .
K1 O1 C4 C5 26.8(4) 1_545 . . .
K1 O1 C4 C5 -63.0(2) . . . .
K1 O1 C4 N3 -154.72(16) 1_545 . . .
K1 O1 C4 N3 115.54(19) . . . .
K1 O1 C4 K1 89.74(16) 1_545 . . .
C2 N3 C4 O1 -178.8(2) . . . .
C2 N3 C4 C5 -0.1(3) . . . .
C2 N3 C4 K1 -104.4(2) . . . .
O1 K1 C4 O1 127.17(16) 1_565 . . .
O1 K1 C4 O1 -175.62(12) 2_665 . . .
O1 K1 C4 O1 -52.13(17) 2_655 . . .
C4 K1 C4 O1 -37.68(12) 2_655 . . .
S K1 C4 O1 -133.65(14) 4_575 . . .
S K1 C4 O1 52.35(14) 3_676 . . .
C5 K1 C4 O1 -133.3(2) . . . .
C5 K1 C4 O1 -8.50(16) 2_655 . . .
K1 K1 C4 O1 142.32(12) 1_565 . . .
K1 K1 C4 O1 -37.68(12) 1_545 . . .
O1 K1 C4 C5 -99.51(14) 1_565 . . .
O1 K1 C4 C5 -42.3(2) 2_665 . . .
O1 K1 C4 C5 81.19(14) 2_655 . . .
O1 K1 C4 C5 133.3(2) . . . .
C4 K1 C4 C5 95.64(14) 2_655 . . .
S K1 C4 C5 -0.33(14) 4_575 . . .
S K1 C4 C5 -174.33(13) 3_676 . . .
C5 K1 C4 C5 124.82(14) 2_655 . . .
K1 K1 C4 C5 -84.36(14) 1_565 . . .
K1 K1 C4 C5 95.64(14) 1_545 . . .
O1 K1 C4 N3 20.36(17) 1_565 . . .
O1 K1 C4 N3 77.6(2) 2_665 . . .
O1 K1 C4 N3 -158.94(17) 2_655 . . .
O1 K1 C4 N3 -106.8(2) . . . .
C4 K1 C4 N3 -144.49(19) 2_655 . . .
S K1 C4 N3 119.54(18) 4_575 . . .
S K1 C4 N3 -54.46(18) 3_676 . . .
C5 K1 C4 N3 119.9(3) . . . .
C5 K1 C4 N3 -115.31(18) 2_655 . . .
K1 K1 C4 N3 35.51(19) 1_565 . . .
K1 K1 C4 N3 -144.49(19) 1_545 . . .
O1 C4 C5 C6 177.9(2) . . . .
N3 C4 C5 C6 -0.6(4) . . . .
K1 C4 C5 C6 125.3(2) . . . .
O1 C4 C5 K1 52.6(2) . . . .
N3 C4 C5 K1 -125.9(2) . . . .
O1 K1 C5 C6 -40.0(2) 1_565 . . .
O1 K1 C5 C6 44.1(2) 2_665 . . .
O1 K1 C5 C6 141.5(2) 2_655 . . .
O1 K1 C5 C6 -138.9(2) . . . .
C4 K1 C5 C6 -114.2(3) . . . .
C4 K1 C5 C6 144.9(2) 2_655 . . .
S K1 C5 C6 65.4(2) 4_575 . . .
S K1 C5 C6 -107.6(2) 3_676 . . .
C5 K1 C5 C6 172.8(2) 2_655 . . .
K1 K1 C5 C6 -7.2(2) 1_565 . . .
K1 K1 C5 C6 172.8(2) 1_545 . . .
O1 K1 C5 C4 74.21(14) 1_565 . . .
O1 K1 C5 C4 158.33(13) 2_665 . . .
O1 K1 C5 C4 -104.32(14) 2_655 . . .
O1 K1 C5 C4 -24.72(13) . . . .
C4 K1 C5 C4 -100.92(17) 2_655 . . .
S K1 C5 C4 179.63(15) 4_575 . . .
S K1 C5 C4 6.59(16) 3_676 . . .
C5 K1 C5 C4 -72.99(13) 2_655 . . .
K1 K1 C5 C4 107.01(13) 1_565 . . .
K1 K1 C5 C4 -72.99(13) 1_545 . . .
K2 O2 C6 C5 -26.5(3) . . . .
K2 O2 C6 C5 78.2(3) 1_565 . . .
K2 O2 C6 N1 153.45(17) . . . .
K2 O2 C6 N1 -101.8(2) 1_565 . . .
K2 O2 C6 K2 104.7(2) 1_565 . . .
C4 C5 C6 O2 -178.8(3) . . . .
K1 C5 C6 O2 -90.1(3) . . . .
C4 C5 C6 N1 1.2(4) . . . .
K1 C5 C6 N1 89.9(3) . . . .
C4 C5 C6 K2 163.3(2) . . . .
K1 C5 C6 K2 -108.04(16) . . . .
C2 N1 C6 O2 179.0(2) . . . .
C2 N1 C6 C5 -1.1(4) . . . .
C2 N1 C6 K2 -141.3(3) . . . .
O2 K2 C6 O2 -54.7(2) 2_755 . . .
O2 K2 C6 O2 165.14(13) 2_745 . . .
O2 K2 C6 O2 127.6(2) 1_545 . . .
S K2 C6 O2 -162.97(19) 4_565 . . .
S K2 C6 O2 70.78(19) 3_766 . . .
C6 K2 C6 O2 -41.14(18) 2_755 . . .
S K2 C6 O2 7.47(18) 3_776 . . .
S K2 C6 O2 -97.59(19) 4_575 . . .
K2 K2 C6 O2 138.86(18) 1_545 . . .
K2 K2 C6 O2 -41.14(18) 1_565 . . .
O2 K2 C6 C5 159.0(3) . . . .
O2 K2 C6 C5 104.29(15) 2_755 . . .
O2 K2 C6 C5 -35.9(2) 2_745 . . .
O2 K2 C6 C5 -73.40(14) 1_545 . . .
S K2 C6 C5 -3.99(14) 4_565 . . .
S K2 C6 C5 -130.24(14) 3_766 . . .
C6 K2 C6 C5 117.85(15) 2_755 . . .
S K2 C6 C5 166.45(15) 3_776 . . .
S K2 C6 C5 61.39(14) 4_575 . . .
K2 K2 C6 C5 -62.15(15) 1_545 . . .
K2 K2 C6 C5 117.85(15) 1_565 . . .
O2 K2 C6 N1 -56.1(3) . . . .
O2 K2 C6 N1 -110.8(3) 2_755 . . .
O2 K2 C6 N1 109.0(3) 2_745 . . .
O2 K2 C6 N1 71.5(3) 1_545 . . .
S K2 C6 N1 140.9(3) 4_565 . . .
S K2 C6 N1 14.7(4) 3_766 . . .
C6 K2 C6 N1 -97.2(3) 2_755 . . .
S K2 C6 N1 -48.6(3) 3_776 . . .
S K2 C6 N1 -153.7(4) 4_575 . . .
K2 K2 C6 N1 82.8(3) 1_545 . . .
K2 K2 C6 N1 -97.2(3) 1_565 . . .
